data_1542336
loop_
_publ_author_name
'Lewis, J. E. M.'
'Bordoli, R. J.'
'Denis, M.'
'Fletcher, C. J.'
'Galli, M.'
'Neal, E. A.'
'Rochette, E. M.'
'Goldup, S. M.'

_publ_section_title
;
 High yielding synthesis of 2,2&#x2032;-bipyridine macrocycles, versatile
 intermediates in the synthesis of rotaxanes
;
_journal_issue 5
_journal_name_full 'Chem. Sci.'
_journal_page_first 3154
_journal_paper_doi 10.1039/C6SC00011H
_journal_volume 7
_journal_year 2016
_chemical_formula_sum 'C60 H60 N4 O8'
_chemical_formula_weight 965.12
_space_group_crystal_system triclinic
_space_group_IT_number 2
_space_group_name_Hall '-P 1'
_space_group_name_H-M_alt 'P -1'
_symmetry_space_group_name_Hall '-P 1'
_symmetry_space_group_name_H-M 'P -1'
_atom_sites_solution_hydrogens geom
_audit_creation_method SHELXL-2014/7
_audit_update_record
;
2015-12-15 deposited with the CCDC.
2016-01-27 downloaded from the CCDC.
;
_cell_angle_alpha 100.5350(10)
_cell_angle_beta 110.1260(10)
_cell_angle_gamma 109.435(2)
_cell_formula_units_Z 1
_cell_length_a 9.688(2)
_cell_length_b 11.374(2)
_cell_length_c 13.628(3)
_cell_measurement_reflns_used 3861
_cell_measurement_temperature 293(2)
_cell_measurement_theta_max 27.6
_cell_measurement_theta_min 2.3
_cell_volume 1252.4(4)
_computing_structure_refinement 'SHELXL-2014/7 (Sheldrick, 2014)'
_diffrn_ambient_temperature 293(2)
_diffrn_measured_fraction_theta_full 0.999
_diffrn_measured_fraction_theta_max 0.992
_diffrn_measurement_device_type 'Rigaku Saturn724+ (2x2 bin mode)'
_diffrn_radiation_type MoK\a
_diffrn_radiation_wavelength 0.71073
_diffrn_reflns_av_R_equivalents 0.0721
_diffrn_reflns_av_unetI/netI 0.0610
_diffrn_reflns_Laue_measured_fraction_full 0.999
_diffrn_reflns_Laue_measured_fraction_max 0.992
_diffrn_reflns_limit_h_max 12
_diffrn_reflns_limit_h_min -12
_diffrn_reflns_limit_k_max 14
_diffrn_reflns_limit_k_min -14
_diffrn_reflns_limit_l_max 17
_diffrn_reflns_limit_l_min -17
_diffrn_reflns_number 24806
_diffrn_reflns_point_group_measured_fraction_full 0.999
_diffrn_reflns_point_group_measured_fraction_max 0.992
_diffrn_reflns_theta_full 25.242
_diffrn_reflns_theta_max 27.630
_diffrn_reflns_theta_min 2.311
_exptl_absorpt_coefficient_mu 0.085
_exptl_absorpt_correction_T_max 1.000
_exptl_absorpt_correction_T_min 0.4852
_exptl_absorpt_correction_type multi-scan
_exptl_absorpt_process_details 'CrystalClear-SM Expert 2.1 b29 (Rigaku, 2013)'
_exptl_crystal_colour colourless
_exptl_crystal_density_diffrn 1.280
_exptl_crystal_description block
_exptl_crystal_F_000 512
_exptl_crystal_size_max 0.161
_exptl_crystal_size_mid 0.131
_exptl_crystal_size_min 0.042
_refine_diff_density_max 0.342
_refine_diff_density_min -0.235
_refine_diff_density_rms 0.067
_refine_ls_extinction_method none
_refine_ls_goodness_of_fit_ref 1.034
_refine_ls_hydrogen_treatment constr
_refine_ls_matrix_type full
_refine_ls_number_parameters 325
_refine_ls_number_reflns 5778
_refine_ls_number_restraints 0
_refine_ls_restrained_S_all 1.034
_refine_ls_R_factor_all 0.0667
_refine_ls_R_factor_gt 0.0515
_refine_ls_shift/su_max 0.000
_refine_ls_shift/su_mean 0.000
_refine_ls_structure_factor_coef Fsqd
_refine_ls_weighting_details 'w=1/[\s^2^(Fo^2^)+(0.0912P)^2^] where P=(Fo^2^+2Fc^2^)/3'
_refine_ls_weighting_scheme calc
_refine_ls_wR_factor_gt 0.1451
_refine_ls_wR_factor_ref 0.1645
_reflns_Friedel_coverage 0.000
_reflns_number_gt 4291
_reflns_number_total 5778
_reflns_threshold_expression 'I > 2\s(I)'
_cod_data_source_file c6sc00011h2.cif
_cod_data_source_block shelx
_cod_depositor_comments 'Adding full bibliography for 1542335--1542337.cif.'
_cod_database_code 1542336
_shelx_shelxl_version_number 2014/7
_shelx_space_group_comment
;
The symmetry employed for this shelxl refinement is uniquely defined
by the following loop, which should always be used as a source of
symmetry information in preference to the above space-group names.
They are only intended as comments.
;
_shelx_estimated_absorpt_t_min 0.986
_shelx_estimated_absorpt_t_max 0.996

loop_
_space_group_symop_operation_xyz
'x, y, z'
'-x, -y, -z'

loop_
_atom_site_label
_atom_site_type_symbol
_atom_site_fract_x
_atom_site_fract_y
_atom_site_fract_z
_atom_site_U_iso_or_equiv
_atom_site_adp_type
_atom_site_occupancy
_atom_site_site_symmetry_order
_atom_site_calc_flag
_atom_site_refinement_flags_posn
_atom_site_refinement_flags_adp
O1 O 0.41975(12) 0.65134(10) 0.02071(9) 0.0285(3) Uani 1 1 d . .
O2 O 1.30881(13) 1.11041(11) 0.55034(10) 0.0433(3) Uani 1 1 d . .
O3 O 1.11326(12) 1.20215(11) 0.26617(9) 0.0351(3) Uani 1 1 d . .
O4 O -0.21642(13) 0.52660(11) 0.30158(10) 0.0355(3) Uani 1 1 d . .
N2 N 0.23596(13) 0.62435(12) 0.09521(10) 0.0246(3) Uani 1 1 d . .
N1 N -0.03385(14) 0.54469(12) 0.22568(10) 0.0263(3) Uani 1 1 d . .
C21 C 0.65186(17) 0.91799(14) 0.03048(13) 0.0277(3) Uani 1 1 d . .
C7 C -0.3041(2) 0.36844(17) 0.38261(15) 0.0358(4) Uani 1 1 d . .
H7A H -0.2665 0.4353 0.4531 0.043 Uiso 1 1 calc R U
H7B H -0.4126 0.3555 0.3350 0.043 Uiso 1 1 calc R U
C18 C 0.95929(17) 1.10977(15) 0.19272(13) 0.0305(3) Uani 1 1 d . .
C4 C -0.17162(17) 0.68618(15) 0.21543(13) 0.0301(3) Uani 1 1 d . .
H4 H -0.2464 0.7103 0.2314 0.036 Uiso 1 1 calc R U
C17 C 1.15929(18) 1.22045(16) 0.38095(13) 0.0341(4) Uani 1 1 d . .
H17A H 1.1402 1.1363 0.3932 0.041 Uiso 1 1 calc R U
H17B H 1.0957 1.2575 0.4062 0.041 Uiso 1 1 calc R U
C19 C 0.92317(18) 1.08127(16) 0.08099(14) 0.0343(4) Uani 1 1 d . .
H19 H 1.0010 1.1261 0.0595 0.041 Uiso 1 1 calc R U
C22 C 0.69009(17) 0.94888(15) 0.14276(13) 0.0298(3) Uani 1 1 d . .
H22 H 0.6122 0.9043 0.1643 0.036 Uiso 1 1 calc R U
C8 C -0.31113(19) 0.24001(16) 0.40146(14) 0.0328(4) Uani 1 1 d . .
C26 C 0.33959(16) 0.58671(14) 0.07289(12) 0.0250(3) Uani 1 1 d . .
C28 C 0.29422(17) 0.41805(14) 0.15327(13) 0.0278(3) Uani 1 1 d . .
H28 H 0.3130 0.3485 0.1723 0.033 Uiso 1 1 calc R U
C16 C 1.33736(18) 1.31358(15) 0.44368(14) 0.0329(4) Uani 1 1 d . .
H16A H 1.3535 1.3978 0.4319 0.040 Uiso 1 1 calc R U
H16B H 1.3980 1.2777 0.4138 0.040 Uiso 1 1 calc R U
C1 C 0.04365(16) 0.60662(14) 0.17127(12) 0.0248(3) Uani 1 1 d . .
C24 C 0.48733(17) 0.81819(15) -0.05992(13) 0.0282(3) Uani 1 1 d . .
H24A H 0.5029 0.7536 -0.1069 0.034 Uiso 1 1 calc R U
H24B H 0.4398 0.8636 -0.1054 0.034 Uiso 1 1 calc R U
C11 C -0.32096(19) 0.00090(16) 0.43132(14) 0.0351(4) Uani 1 1 d . .
C23 C 0.84048(18) 1.04385(15) 0.22369(13) 0.0315(3) Uani 1 1 d . .
H23 H 0.8620 1.0635 0.2982 0.038 Uiso 1 1 calc R U
C25 C 0.36723(17) 0.74522(15) -0.01994(13) 0.0277(3) Uani 1 1 d . .
H25A H 0.3660 0.8069 0.0389 0.033 Uiso 1 1 calc R U
H25B H 0.2585 0.6995 -0.0804 0.033 Uiso 1 1 calc R U
C13 C -0.44916(19) 0.12203(16) 0.33988(13) 0.0332(4) Uani 1 1 d . .
H13 H -0.5400 0.1228 0.2870 0.040 Uiso 1 1 calc R U
C27 C 0.37604(17) 0.48450(15) 0.10127(13) 0.0280(3) Uani 1 1 d . .
H27 H 0.4523 0.4627 0.0855 0.034 Uiso 1 1 calc R U
C30 C 0.15776(15) 0.55893(14) 0.14747(12) 0.0245(3) Uani 1 1 d . .
C29 C 0.18249(16) 0.45519(15) 0.17760(13) 0.0270(3) Uani 1 1 d . .
H29 H 0.1264 0.4114 0.2130 0.032 Uiso 1 1 calc R U
C14 C 1.45291(18) 1.23282(15) 0.60292(14) 0.0354(4) Uani 1 1 d . .
H14A H 1.5348 1.2252 0.5799 0.042 Uiso 1 1 calc R U
H14B H 1.4972 1.2556 0.6829 0.042 Uiso 1 1 calc R U
C20 C 0.77295(19) 0.98717(16) 0.00196(14) 0.0335(4) Uani 1 1 d . .
H20 H 0.7511 0.9689 -0.0726 0.040 Uiso 1 1 calc R U
C5 C -0.13699(17) 0.58554(15) 0.24586(13) 0.0286(3) Uani 1 1 d . .
C6 C -0.19123(19) 0.41715(15) 0.32969(14) 0.0302(3) Uani 1 1 d . .
H6A H -0.0788 0.4456 0.3813 0.036 Uiso 1 1 calc R U
H6B H -0.2182 0.3477 0.2638 0.036 Uiso 1 1 calc R U
C9 C -0.1777(2) 0.23590(17) 0.48106(14) 0.0379(4) Uani 1 1 d . .
H9 H -0.0845 0.3141 0.5253 0.046 Uiso 1 1 calc R U
C2 C 0.01855(17) 0.70877(15) 0.13764(13) 0.0291(3) Uani 1 1 d . .
H2 H 0.0737 0.7495 0.1005 0.035 Uiso 1 1 calc R U
C3 C -0.09141(18) 0.74886(16) 0.16092(14) 0.0324(3) Uani 1 1 d . .
H3 H -0.1102 0.8174 0.1397 0.039 Uiso 1 1 calc R U
C12 C -0.45706(19) 0.00268(16) 0.35419(13) 0.0337(4) Uani 1 1 d . .
H12 H -0.5522 -0.0748 0.3127 0.040 Uiso 1 1 calc R U
C10 C -0.1811(2) 0.11839(17) 0.49567(15) 0.0408(4) Uani 1 1 d . .
H10 H -0.0901 0.1176 0.5484 0.049 Uiso 1 1 calc R U
C15 C 1.40574(19) 1.33735(16) 0.56842(14) 0.0355(4) Uani 1 1 d . .
H15A H 1.5007 1.4219 0.6062 0.043 Uiso 1 1 calc R U
H15B H 1.3250 1.3436 0.5932 0.043 Uiso 1 1 calc R U

loop_
_atom_site_aniso_label
_atom_site_aniso_U_11
_atom_site_aniso_U_22
_atom_site_aniso_U_33
_atom_site_aniso_U_23
_atom_site_aniso_U_13
_atom_site_aniso_U_12
O1 0.0320(5) 0.0298(6) 0.0395(6) 0.0195(5) 0.0241(5) 0.0179(4)
O2 0.0388(6) 0.0299(6) 0.0467(8) 0.0184(6) 0.0079(5) 0.0066(5)
O3 0.0338(5) 0.0348(6) 0.0356(6) 0.0178(5) 0.0163(5) 0.0091(5)
O4 0.0442(6) 0.0384(7) 0.0504(7) 0.0280(6) 0.0356(6) 0.0254(5)
N2 0.0238(5) 0.0257(7) 0.0280(6) 0.0115(6) 0.0136(5) 0.0114(5)
N1 0.0284(6) 0.0267(7) 0.0298(7) 0.0130(6) 0.0161(5) 0.0133(5)
C21 0.0322(7) 0.0258(8) 0.0385(9) 0.0170(7) 0.0220(6) 0.0175(6)
C7 0.0456(8) 0.0353(9) 0.0438(9) 0.0200(8) 0.0326(8) 0.0199(7)
C18 0.0324(7) 0.0257(8) 0.0400(9) 0.0167(7) 0.0189(7) 0.0137(6)
C4 0.0320(7) 0.0312(8) 0.0395(9) 0.0159(7) 0.0219(7) 0.0187(6)
C17 0.0345(8) 0.0353(9) 0.0383(9) 0.0176(8) 0.0203(7) 0.0141(7)
C19 0.0361(8) 0.0347(9) 0.0395(9) 0.0196(8) 0.0229(7) 0.0130(7)
C22 0.0305(7) 0.0288(8) 0.0404(9) 0.0168(7) 0.0225(7) 0.0146(6)
C8 0.0433(8) 0.0341(9) 0.0345(8) 0.0186(7) 0.0272(7) 0.0174(7)
C26 0.0251(6) 0.0241(8) 0.0273(7) 0.0098(6) 0.0140(6) 0.0091(6)
C28 0.0305(7) 0.0257(8) 0.0355(8) 0.0154(7) 0.0168(6) 0.0161(6)
C16 0.0361(8) 0.0272(8) 0.0388(9) 0.0144(7) 0.0216(7) 0.0101(6)
C1 0.0255(6) 0.0239(7) 0.0272(7) 0.0099(6) 0.0135(6) 0.0103(6)
C24 0.0346(7) 0.0290(8) 0.0329(8) 0.0168(7) 0.0210(6) 0.0172(6)
C11 0.0407(8) 0.0298(9) 0.0343(9) 0.0168(7) 0.0161(7) 0.0115(7)
C23 0.0364(7) 0.0337(9) 0.0330(8) 0.0155(7) 0.0199(7) 0.0177(7)
C25 0.0314(7) 0.0290(8) 0.0349(8) 0.0174(7) 0.0204(6) 0.0172(6)
C13 0.0384(8) 0.0397(9) 0.0331(8) 0.0186(8) 0.0224(7) 0.0193(7)
C27 0.0275(7) 0.0284(8) 0.0359(8) 0.0131(7) 0.0175(6) 0.0158(6)
C30 0.0244(6) 0.0246(8) 0.0253(7) 0.0097(6) 0.0119(6) 0.0097(6)
C29 0.0279(7) 0.0277(8) 0.0317(8) 0.0146(7) 0.0169(6) 0.0125(6)
C14 0.0339(8) 0.0292(9) 0.0333(9) 0.0095(7) 0.0123(7) 0.0054(7)
C20 0.0390(8) 0.0362(9) 0.0355(9) 0.0194(8) 0.0229(7) 0.0168(7)
C5 0.0307(7) 0.0299(8) 0.0336(8) 0.0149(7) 0.0201(6) 0.0140(6)
C6 0.0371(7) 0.0295(8) 0.0372(8) 0.0178(7) 0.0243(7) 0.0173(6)
C9 0.0434(8) 0.0294(9) 0.0352(9) 0.0132(8) 0.0176(7) 0.0073(7)
C2 0.0312(7) 0.0302(8) 0.0358(8) 0.0172(7) 0.0203(6) 0.0154(6)
C3 0.0374(8) 0.0333(9) 0.0399(9) 0.0196(8) 0.0219(7) 0.0213(7)
C12 0.0367(8) 0.0312(9) 0.0316(8) 0.0119(7) 0.0166(7) 0.0101(7)
C10 0.0419(8) 0.0356(10) 0.0349(9) 0.0170(8) 0.0103(7) 0.0092(7)
C15 0.0394(8) 0.0276(9) 0.0375(9) 0.0092(7) 0.0201(7) 0.0096(7)

loop_
_atom_type_symbol
_atom_type_description
_atom_type_scat_dispersion_real
_atom_type_scat_dispersion_imag
_atom_type_scat_source
C C 0.0033 0.0016 'International Tables Vol C Tables 4.2.6.8 and 6.1.1.4'
H H 0.0000 0.0000 'International Tables Vol C Tables 4.2.6.8 and 6.1.1.4'
N N 0.0061 0.0033 'International Tables Vol C Tables 4.2.6.8 and 6.1.1.4'
O O 0.0106 0.0060 'International Tables Vol C Tables 4.2.6.8 and 6.1.1.4'

loop_
_geom_angle_atom_site_label_1
_geom_angle_atom_site_label_2
_geom_angle_atom_site_label_3
_geom_angle
_geom_angle_site_symmetry_1
C26 O1 C25 116.30(10) .
C11 O2 C14 118.38(12) 2_666
C18 O3 C17 117.33(11) .
C5 O4 C6 118.30(11) .
C26 N2 C30 117.79(12) .
C5 N1 C1 116.87(12) .
C22 C21 C20 116.97(14) .
C22 C21 C24 123.42(12) .
C20 C21 C24 119.58(14) .
C8 C7 C6 111.91(12) .
O3 C18 C19 116.57(13) .
O3 C18 C23 124.17(14) .
C19 C18 C23 119.25(14) .
C3 C4 C5 117.54(13) .
O3 C17 C16 107.80(12) .
C20 C19 C18 120.29(14) .
C23 C22 C21 122.13(13) .
C13 C8 C9 117.42(14) .
C13 C8 C7 121.48(14) .
C9 C8 C7 121.10(15) .
N2 C26 O1 118.74(12) .
N2 C26 C27 124.35(13) .
O1 C26 C27 116.90(12) .
C27 C28 C29 119.90(13) .
C17 C16 C15 113.51(12) .
N1 C1 C2 122.73(12) .
N1 C1 C30 116.58(12) .
C2 C1 C30 120.69(13) .
C21 C24 C25 115.28(13) .
O2 C11 C12 125.05(14) 2_666
O2 C11 C10 114.97(14) 2_666
C12 C11 C10 119.97(15) .
C22 C23 C18 119.54(15) .
O1 C25 C24 106.98(11) .
C8 C13 C12 122.42(14) .
C28 C27 C26 117.12(12) .
N2 C30 C29 122.65(12) .
N2 C30 C1 115.29(12) .
C29 C30 C1 122.06(13) .
C30 C29 C28 118.17(13) .
O2 C14 C15 107.34(12) .
C19 C20 C21 121.81(15) .
N1 C5 O4 118.72(13) .
N1 C5 C4 125.05(13) .
O4 C5 C4 116.23(12) .
O4 C6 C7 105.33(11) .
C10 C9 C8 121.40(15) .
C1 C2 C3 118.43(13) .
C4 C3 C2 119.39(13) .
C11 C12 C13 118.88(15) .
C9 C10 C11 119.85(15) .
C14 C15 C16 115.03(14) .

loop_
_geom_bond_atom_site_label_1
_geom_bond_atom_site_label_2
_geom_bond_distance
_geom_bond_site_symmetry_2
O1 C26 1.3566(16) .
O1 C25 1.4456(16) .
O2 C11 1.3689(18) 2_666
O2 C14 1.4331(18) .
O3 C18 1.3696(18) .
O3 C17 1.424(2) .
O4 C5 1.3649(17) .
O4 C6 1.4382(17) .
N2 C26 1.3162(17) .
N2 C30 1.3508(17) .
N1 C5 1.3197(18) .
N1 C1 1.3535(18) .
C21 C22 1.389(2) .
C21 C20 1.399(2) .
C21 C24 1.510(2) .
C7 C8 1.512(2) .
C7 C6 1.519(2) .
C18 C19 1.387(2) .
C18 C23 1.393(2) .
C4 C3 1.373(2) .
C4 C5 1.389(2) .
C17 C16 1.506(2) .
C19 C20 1.374(2) .
C22 C23 1.385(2) .
C8 C13 1.384(2) .
C8 C9 1.394(2) .
C26 C27 1.4034(19) .
C28 C27 1.3731(19) .
C28 C29 1.4000(19) .
C16 C15 1.529(2) .
C1 C2 1.3874(19) .
C1 C30 1.4843(19) .
C24 C25 1.5161(18) .
C11 O2 1.3689(18) 2_666
C11 C12 1.384(2) .
C11 C10 1.393(2) .
C13 C12 1.387(2) .
C30 C29 1.3841(19) .
C14 C15 1.504(2) .
C9 C10 1.378(2) .
C2 C3 1.3952(19) .
